data_7720036
loop_
_publ_author_name
'Sohail, Muhammad'
'Heinsen, Carsten'
'Oliver, Allen G.'
'Tsui, Emily Y.'

_publ_section_title
;
 Sulfur insertion into group 12 metal dithiolate complexes:
 metal-dependent equilibria.
;
_journal_issue 10
_journal_name_full 'Dalton transactions (Cambridge, England : 2003)'
_journal_page_first 4119
_journal_page_last 4127
_journal_paper_doi 10.1039/d6dt00074f
_journal_volume 55
_journal_year 2026
_chemical_formula_moiety 'C27 H21 Cd N3 O2 S3, 2(C8 H20 N), 0.5(C2 H3 N)'
_chemical_formula_sum 'C44 H62.5 Cd N5.5 O2 S3'
_chemical_formula_weight 909.07
_chemical_name_systematic '[Et4N]2[3Me-Cd(Stol)]'
_space_group_crystal_system orthorhombic
_space_group_IT_number 61
_space_group_name_Hall '-P 2ac 2ab'
_space_group_name_H-M_alt 'P b c a'
_atom_sites_solution_hydrogens geom
_atom_sites_solution_primary dual
_audit_creation_date 2025-10-28
_audit_creation_method
;
Olex2 1.5
(compiled 2025.07.13 svn.rb7424aed for OlexSys, GUI svn.r7314)
;
_audit_update_record
;
2026-01-06 deposited with the CCDC.	2026-02-09 downloaded from the CCDC.
;
_cell_angle_alpha 90
_cell_angle_beta 90
_cell_angle_gamma 90
_cell_formula_units_Z 8
_cell_length_a 16.8332(15)
_cell_length_b 18.2888(17)
_cell_length_c 30.014(3)
_cell_measurement_reflns_used 9170
_cell_measurement_temperature 120.00
_cell_measurement_theta_max 26.32
_cell_measurement_theta_min 2.61
_cell_volume 9240.1(15)
_computing_cell_refinement 'SAINT V8.40B (?, 2016)'
_computing_data_reduction 'SAINT V8.40B (?, 2016)'
_computing_molecular_graphics 'Olex2 1.5 (Dolomanov et al., 2009)'
_computing_publication_material 'Olex2 1.5 (Dolomanov et al., 2009)'
_computing_structure_refinement 'SHELXL 2019/3 (Sheldrick, 2015)'
_computing_structure_solution 'SHELXT 2018/2 (Sheldrick, 2018)'
_diffrn_ambient_temperature 120.00
_diffrn_measured_fraction_theta_full 0.999
_diffrn_measured_fraction_theta_max 0.999
_diffrn_measurement_device_type 'Bruker APEX-II CCD'
_diffrn_measurement_method '\f and \w scans'
_diffrn_radiation_type MoK\a
_diffrn_radiation_wavelength 0.71073
_diffrn_reflns_av_R_equivalents 0.0539
_diffrn_reflns_av_unetI/netI 0.0122
_diffrn_reflns_Laue_measured_fraction_full 0.999
_diffrn_reflns_Laue_measured_fraction_max 0.999
_diffrn_reflns_limit_h_max 21
_diffrn_reflns_limit_h_min -21
_diffrn_reflns_limit_k_max 22
_diffrn_reflns_limit_k_min -22
_diffrn_reflns_limit_l_max 37
_diffrn_reflns_limit_l_min -37
_diffrn_reflns_number 401389
_diffrn_reflns_point_group_measured_fraction_full 0.999
_diffrn_reflns_point_group_measured_fraction_max 0.999
_diffrn_reflns_theta_full 25.242
_diffrn_reflns_theta_max 26.384
_diffrn_reflns_theta_min 2.132
_diffrn_source_current 1.4
_diffrn_source_power 0.07
_diffrn_source_voltage 50.0
_diffrn_standards_number 0
_exptl_absorpt_coefficient_mu 0.649
_exptl_absorpt_correction_T_max 0.7985
_exptl_absorpt_correction_T_min 0.7257
_exptl_absorpt_correction_type numerical
_exptl_absorpt_process_details
;
SADABS-2016/2 (Bruker,2016) was used for absorption correction.
wR2(int) was 0.0854 before and 0.0564 after correction.
The Ratio of minimum to maximum transmission is 0.9088.
The \l/2 correction factor is Not present.
;
_exptl_crystal_colour yellow
_exptl_crystal_colour_primary yellow
_exptl_crystal_density_diffrn 1.307
_exptl_crystal_description block
_exptl_crystal_F_000 3816
_exptl_crystal_size_max 0.322
_exptl_crystal_size_mid 0.196
_exptl_crystal_size_min 0.12
_refine_diff_density_max 1.327
_refine_diff_density_min -1.248
_refine_diff_density_rms 0.114
_refine_ls_extinction_method none
_refine_ls_goodness_of_fit_ref 1.169
_refine_ls_hydrogen_treatment constr
_refine_ls_matrix_type full
_refine_ls_number_parameters 562
_refine_ls_number_reflns 9445
_refine_ls_number_restraints 147
_refine_ls_restrained_S_all 1.168
_refine_ls_R_factor_all 0.0791
_refine_ls_R_factor_gt 0.0748
_refine_ls_shift/su_max 0.001
_refine_ls_shift/su_mean 0.000
_refine_ls_structure_factor_coef Fsqd
_refine_ls_weighting_details 'w=1/[\s^2^(Fo^2^)+(0.0670P)^2^+42.8994P] where P=(Fo^2^+2Fc^2^)/3'
_refine_ls_weighting_scheme calc
_refine_ls_wR_factor_gt 0.1872
_refine_ls_wR_factor_ref 0.1904
_reflns_Friedel_coverage 0.000
_reflns_number_gt 8776
_reflns_number_total 9445
_reflns_threshold_expression 'I > 2\s(I)'
_cod_data_source_file d6dt00074f2.cif
_cod_data_source_block ms03151
_cod_depositor_comments 'Adding full bibliography for 7720033--7720037.cif.'
_cod_original_cell_volume 9240.2(15)
_cod_original_sg_symbol_H-M Pbca
_cod_original_formula_sum 'C44 H62.50 Cd N5.50 O2 S3'
_cod_database_code 7720036
_shelx_shelxl_version_number 2019/3
_shelx_space_group_comment
;
The symmetry employed for this shelxl refinement is uniquely defined
by the following loop, which should always be used as a source of
symmetry information in preference to the above space-group names.
They are only intended as comments.
;
_shelx_estimated_absorpt_t_max 0.926
_shelx_estimated_absorpt_t_min 0.818
_olex2_refinement_description
;
1. Fixed Uiso
 At 1.2 times of:
  All C(H) groups, All C(H,H) groups
 At 1.5 times of:
  All C(H,H,H) groups
2. Restrained distances
 C36-C37 \\sim C42-C43 \\sim C42A-C43A \\sim C40A-C41A \\sim C40-C41 \\sim
C38-C39
 with sigma of 0.02
3. Uiso/Uaniso restraints and constraints
N6 \\sim C44 \\sim C45: within 2A with sigma of 0.04 and sigma for terminal
atoms of 0.08 within 2A
N5 \\sim C36 \\sim C38 \\sim C40 \\sim C42 \\sim C40A \\sim C42A \\sim C37
\\sim C39 \\sim C41 \\sim C43 \\sim C41A \\sim C43A: within 2A with sigma of
0.04 and sigma for terminal atoms of 0.08 within 2A
4. Others
 Fixed Sof: C40(0.5) H40A(0.5) H40B(0.5) C41(0.5) H41A(0.5) H41B(0.5)
 H41C(0.5) C42(0.5) H42A(0.5) H42B(0.5) C43(0.5) H43A(0.5) H43B(0.5) H43C(0.5)
 C40A(0.5) H40C(0.5) H40D(0.5) C41A(0.5) H41D(0.5) H41E(0.5) H41F(0.5)
 C42A(0.5) H42C(0.5) H42D(0.5) C43A(0.5) H43D(0.5) H43E(0.5) H43F(0.5) N6(0.5)
 C44(0.5) C45(0.5) H45A(0.5) H45B(0.5) H45C(0.5)
5.a Secondary CH2 refined with riding coordinates:
 C28(H28A,H28B), C30(H30A,H30B), C32(H32A,H32B), C34(H34A,H34B), C36(H36A,
 H36B), C38(H38A,H38B), C40(H40A,H40B), C42(H42A,H42B), C40A(H40C,H40D),
 C42A(H42C,H42D)
5.b Me refined with riding coordinates:
 C43A(H43D,H43E,H43F)
5.c Aromatic/amide H refined with riding coordinates:
 C2(H2), C3(H3), C4(H4), C5(H5), C9(H9), C10(H10), C11(H11), C16(H16),
 C17(H17), C18(H18), C19(H19), C22(H22), C23(H23), C25(H25), C26(H26)
5.d Idealised Me refined as rotating group:
 C20(H20A,H20B,H20C), C27(H27A,H27B,H27C), C29(H29A,H29B,H29C), C31(H31A,H31B,
 H31C), C33(H33A,H33B,H33C), C35(H35A,H35B,H35C), C37(H37A,H37B,H37C), C39(H39A,
 H39B,H39C), C41(H41A,H41B,H41C), C43(H43A,H43B,H43C), C41A(H41D,H41E,H41F),
 C45(H45A,H45B,H45C)
;
_olex2_submission_original_sample_id 'MS-03-151 [Et4N]2[3Me-Cd(Stol)]'
_olex2_submission_special_instructions 'No special instructions were received'

loop_
_space_group_symop_operation_xyz
'x, y, z'
'-x+1/2, -y, z+1/2'
'-x, y+1/2, -z+1/2'
'x+1/2, -y+1/2, -z'
'-x, -y, -z'
'x-1/2, y, -z-1/2'
'x, -y-1/2, z-1/2'
'-x-1/2, y-1/2, z'

loop_
_atom_site_label
_atom_site_type_symbol
_atom_site_fract_x
_atom_site_fract_y
_atom_site_fract_z
_atom_site_U_iso_or_equiv
_atom_site_adp_type
_atom_site_occupancy
_atom_site_site_symmetry_order
_atom_site_calc_flag
_atom_site_refinement_flags_posn
_atom_site_refinement_flags_adp
_atom_site_refinement_flags_occupancy
_atom_site_disorder_assembly
_atom_site_disorder_group
Cd1 Cd 0.63051(2) 0.33891(2) 0.33530(2) 0.03752(14) Uani 1 1 d . . . . .
S1 S 0.73533(8) 0.32626(6) 0.39458(4) 0.0365(3) Uani 1 1 d . . . . .
S2 S 0.82779(10) 0.32598(9) 0.28276(5) 0.0531(4) Uani 1 1 d . . . . .
S3 S 0.53037(10) 0.23754(9) 0.32488(6) 0.0548(4) Uani 1 1 d . . . . .
O1 O 0.5302(4) 0.5393(2) 0.40108(18) 0.0811(17) Uani 1 1 d . . . . .
O2 O 0.6297(3) 0.3968(4) 0.19217(17) 0.095(2) Uani 1 1 d . . . . .
N1 N 0.5919(3) 0.4265(2) 0.38912(16) 0.0432(11) Uani 1 1 d . . . . .
N2 N 0.5828(3) 0.4458(3) 0.30214(17) 0.0459(11) Uani 1 1 d . . . . .
N3 N 0.6624(3) 0.3422(3) 0.25920(16) 0.0495(12) Uani 1 1 d . . . . .
C1 C 0.6797(3) 0.3634(3) 0.43924(19) 0.0399(12) Uani 1 1 d . . . . .
C2 C 0.7026(4) 0.3457(3) 0.4824(2) 0.0564(16) Uani 1 1 d . . . . .
H2 H 0.746426 0.313797 0.486875 0.068 Uiso 1 1 calc R U . . .
C3 C 0.6631(6) 0.3736(5) 0.5189(2) 0.081(3) Uani 1 1 d . . . . .
H3 H 0.680242 0.361691 0.548170 0.097 Uiso 1 1 calc R U . . .
C4 C 0.5982(6) 0.4190(5) 0.5126(2) 0.080(2) Uani 1 1 d . . . . .
H4 H 0.570358 0.437594 0.537662 0.096 Uiso 1 1 calc R U . . .
C5 C 0.5739(5) 0.4372(3) 0.4704(2) 0.0606(18) Uani 1 1 d . . . . .
H5 H 0.528930 0.468043 0.466666 0.073 Uiso 1 1 calc R U . . .
C6 C 0.6143(4) 0.4112(3) 0.4326(2) 0.0433(12) Uani 1 1 d . . . . .
C7 C 0.5554(4) 0.4878(3) 0.3770(2) 0.0493(14) Uani 1 1 d . . . . .
C8 C 0.5493(3) 0.4980(3) 0.3277(2) 0.0482(14) Uani 1 1 d . . . . .
C9 C 0.5164(3) 0.5604(3) 0.3084(3) 0.0552(17) Uani 1 1 d . . . . .
H9 H 0.492765 0.597355 0.326260 0.066 Uiso 1 1 calc R U . . .
C10 C 0.5191(3) 0.5673(3) 0.2626(3) 0.0601(19) Uani 1 1 d . . . . .
H10 H 0.496219 0.608971 0.248674 0.072 Uiso 1 1 calc R U . . .
C11 C 0.5546(3) 0.5141(4) 0.2368(2) 0.0597(18) Uani 1 1 d . . . . .
H11 H 0.557397 0.518935 0.205339 0.072 Uiso 1 1 calc R U . . .
C12 C 0.5866(3) 0.4524(3) 0.2585(2) 0.0503(15) Uani 1 1 d . . . . .
C13 C 0.6292(4) 0.3922(4) 0.2335(2) 0.0590(18) Uani 1 1 d . . . . .
C14 C 0.6981(4) 0.2823(4) 0.23791(19) 0.0507(14) Uani 1 1 d . . . . .
C15 C 0.7784(3) 0.2661(3) 0.24706(19) 0.0465(13) Uani 1 1 d . . . . .
C16 C 0.8137(4) 0.2043(4) 0.2279(2) 0.0545(16) Uani 1 1 d . . . . .
H16 H 0.867939 0.193588 0.233821 0.065 Uiso 1 1 calc R U . . .
C17 C 0.7705(4) 0.1594(5) 0.2008(3) 0.071(2) Uani 1 1 d . . . . .
H17 H 0.794973 0.117530 0.188025 0.085 Uiso 1 1 calc R U . . .
C18 C 0.6903(4) 0.1743(5) 0.1915(3) 0.079(3) Uani 1 1 d . . . . .
H18 H 0.660440 0.143150 0.172476 0.095 Uiso 1 1 calc R U . . .
C19 C 0.6559(4) 0.2350(5) 0.2104(2) 0.071(2) Uani 1 1 d . . . . .
H19 H 0.601541 0.244999 0.204510 0.085 Uiso 1 1 calc R U . . .
C20 C 0.9274(4) 0.2891(4) 0.2848(2) 0.0595(17) Uani 1 1 d . . . . .
H20A H 0.949070 0.286243 0.254600 0.089 Uiso 1 1 calc R U . . .
H20B H 0.925944 0.240016 0.297974 0.089 Uiso 1 1 calc R U . . .
H20C H 0.961011 0.320914 0.303095 0.089 Uiso 1 1 calc R U . . .
C21 C 0.5043(3) 0.2023(3) 0.3775(2) 0.0482(14) Uani 1 1 d . . . . .
C22 C 0.5417(3) 0.2212(3) 0.4168(2) 0.0431(12) Uani 1 1 d . . . . .
H22 H 0.582634 0.256982 0.416335 0.052 Uiso 1 1 calc R U . . .
C23 C 0.5209(4) 0.1889(3) 0.4573(2) 0.0536(15) Uani 1 1 d . . . . .
H23 H 0.547656 0.203044 0.483762 0.064 Uiso 1 1 calc R U . . .
C24 C 0.4617(5) 0.1364(4) 0.4593(3) 0.076(2) Uani 1 1 d . . . . .
C25 C 0.4240(6) 0.1193(6) 0.4212(4) 0.102(3) Uani 1 1 d . . . . .
H25 H 0.382317 0.084285 0.421965 0.123 Uiso 1 1 calc R U . . .
C26 C 0.4437(5) 0.1507(5) 0.3814(3) 0.084(3) Uani 1 1 d . . . . .
H26 H 0.415047 0.136951 0.355467 0.100 Uiso 1 1 calc R U . . .
C27 C 0.4416(7) 0.0990(5) 0.5038(4) 0.108(4) Uani 1 1 d . . . . .
H27A H 0.465395 0.050138 0.504468 0.162 Uiso 1 1 calc R U . . .
H27B H 0.383824 0.094909 0.506878 0.162 Uiso 1 1 calc R U . . .
H27C H 0.462852 0.128246 0.528461 0.162 Uiso 1 1 calc R U . . .
N4 N 0.8051(3) 0.5529(2) 0.36465(17) 0.0504(12) Uani 1 1 d . . . . .
C28 C 0.7872(4) 0.6334(3) 0.3573(2) 0.0530(15) Uani 1 1 d . . . . .
H28A H 0.819599 0.651185 0.332002 0.064 Uiso 1 1 calc R U . . .
H28B H 0.803774 0.660980 0.384151 0.064 Uiso 1 1 calc R U . . .
C29 C 0.7004(4) 0.6501(3) 0.3479(3) 0.0606(17) Uani 1 1 d . . . . .
H29A H 0.685182 0.628393 0.319273 0.091 Uiso 1 1 calc R U . . .
H29B H 0.692717 0.703205 0.346604 0.091 Uiso 1 1 calc R U . . .
H29C H 0.667323 0.629565 0.371638 0.091 Uiso 1 1 calc R U . . .
C30 C 0.8944(4) 0.5466(3) 0.3687(2) 0.0567(16) Uani 1 1 d . . . . .
H30A H 0.911737 0.575142 0.394949 0.068 Uiso 1 1 calc R U . . .
H30B H 0.918803 0.569312 0.342014 0.068 Uiso 1 1 calc R U . . .
C31 C 0.9264(5) 0.4681(4) 0.3732(3) 0.074(2) Uani 1 1 d . . . . .
H31A H 0.912450 0.439961 0.346528 0.111 Uiso 1 1 calc R U . . .
H31B H 0.902716 0.444874 0.399482 0.111 Uiso 1 1 calc R U . . .
H31C H 0.984262 0.469409 0.376509 0.111 Uiso 1 1 calc R U . . .
C32 C 0.7734(4) 0.5072(3) 0.3260(2) 0.0527(15) Uani 1 1 d . . . . .
H32A H 0.783968 0.454975 0.332314 0.063 Uiso 1 1 calc R U . . .
H32B H 0.715033 0.513565 0.324422 0.063 Uiso 1 1 calc R U . . .
C33 C 0.8082(5) 0.5257(4) 0.2811(2) 0.0616(17) Uani 1 1 d . . . . .
H33A H 0.782835 0.495611 0.258079 0.092 Uiso 1 1 calc R U . . .
H33B H 0.865480 0.515874 0.281361 0.092 Uiso 1 1 calc R U . . .
H33C H 0.799071 0.577483 0.274547 0.092 Uiso 1 1 calc R U . . .
C34 C 0.7639(5) 0.5250(3) 0.4059(2) 0.0602(18) Uani 1 1 d . . . . .
H34A H 0.774033 0.471815 0.408300 0.072 Uiso 1 1 calc R U . . .
H34B H 0.706004 0.531663 0.401955 0.072 Uiso 1 1 calc R U . . .
C35 C 0.7881(6) 0.5607(4) 0.4497(2) 0.075(2) Uani 1 1 d . . . . .
H35A H 0.779113 0.613584 0.447792 0.113 Uiso 1 1 calc R U . . .
H35B H 0.844462 0.551254 0.455355 0.113 Uiso 1 1 calc R U . . .
H35C H 0.756171 0.540342 0.473976 0.113 Uiso 1 1 calc R U . . .
N5 N 0.3019(6) 0.3833(4) 0.3961(3) 0.087(2) Uani 1 1 d . U . . .
C36 C 0.3046(8) 0.4648(6) 0.4055(4) 0.124(4) Uani 1 1 d D U . . .
H36A H 0.359637 0.482730 0.401601 0.149 Uiso 1 1 calc R U . . .
H36B H 0.288757 0.473747 0.436776 0.149 Uiso 1 1 calc R U . . .
C37 C 0.2495(8) 0.5069(7) 0.3746(5) 0.145(5) Uani 1 1 d D U . . .
H37A H 0.197399 0.483073 0.373889 0.218 Uiso 1 1 calc R U . . .
H37B H 0.272068 0.507647 0.344478 0.218 Uiso 1 1 calc R U . . .
H37C H 0.243632 0.557139 0.385455 0.218 Uiso 1 1 calc R U . . .
C38 C 0.3148(6) 0.3648(6) 0.3515(4) 0.099(3) Uani 1 1 d D U . . .
H38A H 0.266926 0.378921 0.334325 0.119 Uiso 1 1 calc R U . . .
H38B H 0.319612 0.310941 0.349554 0.119 Uiso 1 1 calc R U . . .
C39 C 0.3871(5) 0.3984(6) 0.3285(4) 0.102(3) Uani 1 1 d D U . . .
H39A H 0.394414 0.375720 0.299247 0.153 Uiso 1 1 calc R U . . .
H39B H 0.434486 0.390067 0.346801 0.153 Uiso 1 1 calc R U . . .
H39C H 0.378797 0.451136 0.324829 0.153 Uiso 1 1 calc R U . . .
C40 C 0.3920(8) 0.3564(10) 0.4185(6) 0.083(5) Uani 0.5 1 d D U P A 1
H40A H 0.404602 0.306227 0.408396 0.100 Uiso 0.5 1 calc R U P A 1
H40B H 0.434424 0.389388 0.407666 0.100 Uiso 0.5 1 calc R U P A 1
C41 C 0.3900(11) 0.3582(10) 0.4690(6) 0.087(5) Uani 0.5 1 d D U P A 1
H41A H 0.378294 0.408044 0.479051 0.130 Uiso 0.5 1 calc R U P A 1
H41B H 0.441673 0.342879 0.480708 0.130 Uiso 0.5 1 calc R U P A 1
H41C H 0.348643 0.324914 0.479783 0.130 Uiso 0.5 1 calc R U P A 1
C42 C 0.2462(12) 0.3483(10) 0.4205(9) 0.111(6) Uani 0.5 1 d D U P A 1
H42A H 0.193554 0.369018 0.412955 0.133 Uiso 0.5 1 calc R U P A 1
H42B H 0.256240 0.358623 0.452378 0.133 Uiso 0.5 1 calc R U P A 1
C43 C 0.2429(10) 0.2639(7) 0.4139(7) 0.083(5) Uani 0.5 1 d D U P A 1
H43A H 0.253073 0.252130 0.382568 0.125 Uiso 0.5 1 calc R U P A 1
H43B H 0.190145 0.245897 0.422354 0.125 Uiso 0.5 1 calc R U P A 1
H43C H 0.283252 0.240596 0.432638 0.125 Uiso 0.5 1 calc R U P A 1
C40A C 0.3391(15) 0.3525(11) 0.4293(8) 0.106(6) Uani 0.5 1 d D U P A 2
H40C H 0.317223 0.370930 0.457744 0.127 Uiso 0.5 1 calc R U P A 2
H40D H 0.396171 0.365570 0.428067 0.127 Uiso 0.5 1 calc R U P A 2
C41A C 0.3300(18) 0.2682(12) 0.4272(11) 0.151(10) Uani 0.5 1 d D U P A 2
H41D H 0.370425 0.247834 0.407328 0.226 Uiso 0.5 1 calc R U P A 2
H41E H 0.277012 0.255887 0.415940 0.226 Uiso 0.5 1 calc R U P A 2
H41F H 0.336643 0.247729 0.457168 0.226 Uiso 0.5 1 calc R U P A 2
C42A C 0.1973(14) 0.3621(14) 0.4008(6) 0.106(6) Uani 0.5 1 d D U P A 2
H42C H 0.169380 0.385541 0.375516 0.127 Uiso 0.5 1 calc R U P A 2
H42D H 0.190889 0.308592 0.397371 0.127 Uiso 0.5 1 calc R U P A 2
C43A C 0.1553(17) 0.3853(18) 0.4441(8) 0.158(11) Uani 0.5 1 d D U P A 2
H43D H 0.099243 0.370962 0.442722 0.236 Uiso 0.5 1 calc R U P A 2
H43E H 0.180733 0.361202 0.469532 0.236 Uiso 0.5 1 calc R U P A 2
H43F H 0.159143 0.438440 0.447594 0.236 Uiso 0.5 1 calc R U P A 2
N6 N 1.0415(12) 0.271(2) 0.3862(6) 0.224(16) Uani 0.5 1 d . U P . .
C44 C 0.9882(12) 0.2283(11) 0.4085(6) 0.087(6) Uani 0.5 1 d . U P . .
C45 C 0.9266(10) 0.2145(18) 0.4356(7) 0.175(14) Uani 0.5 1 d . U P . .
H45A H 0.902552 0.167564 0.427505 0.262 Uiso 0.5 1 calc R U P . .
H45B H 0.886974 0.253475 0.432618 0.262 Uiso 0.5 1 calc R U P . .
H45C H 0.945252 0.212432 0.466517 0.262 Uiso 0.5 1 calc R U P . .

loop_
_atom_site_aniso_label
_atom_site_aniso_U_11
_atom_site_aniso_U_22
_atom_site_aniso_U_33
_atom_site_aniso_U_23
_atom_site_aniso_U_13
_atom_site_aniso_U_12
Cd1 0.0392(2) 0.0292(2) 0.0441(2) 0.00718(15) 0.00637(16) 0.01210(15)
S1 0.0375(6) 0.0258(5) 0.0460(7) -0.0007(5) 0.0063(5) 0.0060(5)
S2 0.0474(8) 0.0576(9) 0.0544(9) -0.0108(7) 0.0030(7) 0.0195(7)
S3 0.0560(9) 0.0469(8) 0.0614(9) 0.0068(7) -0.0229(7) -0.0002(7)
O1 0.116(5) 0.043(2) 0.084(4) 0.008(2) 0.031(3) 0.046(3)
O2 0.090(4) 0.143(6) 0.052(3) 0.036(3) 0.020(3) 0.057(4)
N1 0.043(2) 0.029(2) 0.058(3) 0.004(2) 0.011(2) 0.0117(19)
N2 0.033(2) 0.043(3) 0.062(3) 0.017(2) 0.012(2) 0.012(2)
N3 0.040(2) 0.062(3) 0.046(3) 0.012(2) 0.009(2) 0.022(2)
C1 0.044(3) 0.027(2) 0.048(3) -0.001(2) 0.010(2) 0.002(2)
C2 0.072(4) 0.049(3) 0.048(3) 0.000(3) 0.004(3) 0.019(3)
C3 0.107(7) 0.089(6) 0.046(4) -0.001(4) 0.005(4) 0.038(5)
C4 0.108(7) 0.079(5) 0.053(4) -0.011(4) 0.018(4) 0.040(5)
C5 0.077(5) 0.045(3) 0.059(4) -0.002(3) 0.023(3) 0.022(3)
C6 0.051(3) 0.026(2) 0.053(3) 0.000(2) 0.011(3) 0.008(2)
C7 0.046(3) 0.031(3) 0.071(4) 0.007(3) 0.018(3) 0.014(2)
C8 0.033(3) 0.035(3) 0.077(4) 0.015(3) 0.009(3) 0.007(2)
C9 0.030(3) 0.032(3) 0.104(5) 0.023(3) 0.001(3) 0.005(2)
C10 0.032(3) 0.041(3) 0.108(6) 0.037(3) -0.009(3) 0.000(2)
C11 0.035(3) 0.069(4) 0.075(4) 0.035(4) -0.004(3) 0.006(3)
C12 0.035(3) 0.055(3) 0.061(4) 0.025(3) 0.006(3) 0.010(3)
C13 0.040(3) 0.084(5) 0.053(4) 0.023(3) 0.009(3) 0.020(3)
C14 0.042(3) 0.073(4) 0.038(3) 0.004(3) 0.008(2) 0.013(3)
C15 0.044(3) 0.054(3) 0.041(3) -0.001(3) 0.007(2) 0.017(3)
C16 0.039(3) 0.068(4) 0.056(4) -0.012(3) 0.005(3) 0.018(3)
C17 0.056(4) 0.088(5) 0.070(5) -0.029(4) 0.016(3) 0.008(4)
C18 0.042(3) 0.122(7) 0.074(5) -0.038(5) 0.010(3) -0.003(4)
C19 0.036(3) 0.119(7) 0.058(4) -0.010(4) 0.004(3) 0.017(4)
C20 0.044(3) 0.074(4) 0.061(4) -0.022(3) -0.006(3) 0.019(3)
C21 0.034(3) 0.039(3) 0.072(4) 0.000(3) -0.004(3) 0.004(2)
C22 0.042(3) 0.027(2) 0.060(3) -0.001(2) 0.008(3) 0.000(2)
C23 0.056(4) 0.035(3) 0.070(4) 0.001(3) 0.020(3) 0.000(3)
C24 0.077(5) 0.046(4) 0.105(6) 0.008(4) 0.032(5) -0.014(4)
C25 0.076(6) 0.092(7) 0.140(9) 0.022(7) 0.000(6) -0.047(5)
C26 0.071(5) 0.077(5) 0.103(7) 0.005(5) -0.021(5) -0.034(4)
C27 0.125(8) 0.063(5) 0.135(9) 0.024(5) 0.061(7) -0.013(5)
N4 0.065(3) 0.028(2) 0.059(3) -0.005(2) 0.010(3) -0.016(2)
C28 0.057(4) 0.027(3) 0.075(4) 0.002(3) 0.005(3) -0.011(3)
C29 0.061(4) 0.035(3) 0.085(5) -0.011(3) 0.005(4) -0.013(3)
C30 0.060(4) 0.043(3) 0.067(4) 0.000(3) 0.005(3) -0.006(3)
C31 0.101(6) 0.040(3) 0.081(5) 0.004(3) 0.000(5) 0.001(4)
C32 0.067(4) 0.036(3) 0.056(4) -0.012(3) 0.015(3) -0.015(3)
C33 0.073(5) 0.052(4) 0.059(4) -0.001(3) 0.007(3) -0.009(3)
C34 0.092(5) 0.030(3) 0.058(4) -0.011(3) 0.022(4) -0.013(3)
C35 0.102(6) 0.063(4) 0.062(4) -0.013(4) 0.013(4) -0.001(4)
N5 0.133(6) 0.051(3) 0.077(4) -0.012(3) 0.009(4) -0.007(4)
C36 0.188(12) 0.075(6) 0.109(8) -0.024(6) 0.046(8) -0.016(7)
C37 0.148(11) 0.097(8) 0.191(14) 0.007(9) 0.042(11) 0.049(8)
C38 0.078(6) 0.108(7) 0.112(7) -0.036(6) 0.004(5) -0.011(5)
C39 0.068(5) 0.108(8) 0.130(9) -0.046(7) 0.010(5) -0.012(5)
C40 0.024(6) 0.094(11) 0.132(13) -0.060(10) 0.017(7) -0.005(7)
C41 0.068(10) 0.071(10) 0.121(15) -0.016(10) -0.007(10) -0.014(8)
C42 0.051(9) 0.129(14) 0.152(16) 0.030(13) 0.008(11) 0.011(10)
C43 0.058(8) 0.055(8) 0.137(15) 0.039(9) -0.014(9) -0.023(7)
C40A 0.101(13) 0.104(13) 0.114(14) 0.007(11) -0.029(12) -0.020(12)
C41A 0.15(2) 0.13(2) 0.17(2) 0.017(19) 0.018(19) 0.047(18)
C42A 0.111(14) 0.122(14) 0.085(12) 0.027(11) 0.006(11) -0.013(13)
C43A 0.15(2) 0.19(3) 0.13(2) -0.07(2) 0.006(18) 0.00(2)
N6 0.075(12) 0.53(5) 0.066(11) 0.01(2) -0.021(9) 0.10(2)
C44 0.084(12) 0.117(14) 0.059(9) -0.025(9) -0.040(9) 0.023(11)
C45 0.057(10) 0.35(3) 0.121(15) -0.18(2) 0.007(10) -0.055(16)

loop_
_atom_type_symbol
_atom_type_description
_atom_type_scat_dispersion_real
_atom_type_scat_dispersion_imag
_atom_type_scat_source
C C 0.0033 0.0016 'International Tables Vol C Tables 4.2.6.8 and 6.1.1.4'
H H 0.0000 0.0000 'International Tables Vol C Tables 4.2.6.8 and 6.1.1.4'
Cd Cd -0.8075 1.2024 'International Tables Vol C Tables 4.2.6.8 and 6.1.1.4'
N N 0.0061 0.0033 'International Tables Vol C Tables 4.2.6.8 and 6.1.1.4'
O O 0.0106 0.0060 'International Tables Vol C Tables 4.2.6.8 and 6.1.1.4'
S S 0.1246 0.1234 'International Tables Vol C Tables 4.2.6.8 and 6.1.1.4'

loop_
_exptl_crystal_face_index_h
_exptl_crystal_face_index_k
_exptl_crystal_face_index_l
_exptl_crystal_face_perp_dist
-1.00 1.00 1.00 0.1000
-1.00 0.00 0.00 0.0700
-1.00 0.00 -1.00 0.0710
0.00 -1.00 0.00 0.0980
0.00 1.00 0.00 0.0500
0.00 -1.00 -1.00 0.0880
0.00 0.00 -1.00 0.0420
0.00 0.00 1.00 0.0600
0.00 1.00 -1.00 0.0320
0.00 -1.00 1.00 0.1040
1.00 0.00 -1.00 0.1250
1.00 -1.00 1.00 0.1500
1.00 -1.00 -1.00 0.1560
1.00 1.00 0.00 0.0970
1.00 0.00 1.00 0.1560

loop_
_geom_angle_atom_site_label_1
_geom_angle_atom_site_label_2
_geom_angle_atom_site_label_3
_geom_angle
_geom_angle_site_symmetry_1
_geom_angle_site_symmetry_3
_geom_angle_publ_flag
S1 Cd1 S3 119.21(5) . . ?
N1 Cd1 S1 76.81(12) . . ?
N1 Cd1 S3 113.47(12) . . ?
N2 Cd1 S1 128.27(14) . . ?
N2 Cd1 S3 109.39(13) . . ?
N2 Cd1 N1 68.29(17) . . ?
N2 Cd1 N3 69.06(17) . . ?
N3 Cd1 S1 122.01(12) . . ?
N3 Cd1 S3 92.92(15) . . ?
N3 Cd1 N1 135.24(17) . . ?
C1 S1 Cd1 97.4(2) . . ?
C15 S2 C20 103.2(3) . . ?
C21 S3 Cd1 108.9(2) . . ?
C6 N1 Cd1 115.6(3) . . ?
C7 N1 Cd1 120.7(4) . . ?
C7 N1 C6 123.6(5) . . ?
C8 N2 Cd1 119.5(4) . . ?
C12 N2 Cd1 118.9(4) . . ?
C12 N2 C8 121.5(5) . . ?
C13 N3 Cd1 119.4(4) . . ?
C13 N3 C14 117.1(5) . . ?
C14 N3 Cd1 121.4(4) . . ?
C2 C1 S1 118.1(4) . . ?
C2 C1 C6 119.3(5) . . ?
C6 C1 S1 122.6(4) . . ?
C1 C2 H2 119.3 . . ?
C3 C2 C1 121.4(6) . . ?
C3 C2 H2 119.3 . . ?
C2 C3 H3 120.2 . . ?
C2 C3 C4 119.6(7) . . ?
C4 C3 H3 120.2 . . ?
C3 C4 H4 119.7 . . ?
C5 C4 C3 120.5(6) . . ?
C5 C4 H4 119.7 . . ?
C4 C5 H5 119.4 . . ?
C4 C5 C6 121.2(6) . . ?
C6 C5 H5 119.4 . . ?
N1 C6 C1 117.8(5) . . ?
N1 C6 C5 124.1(5) . . ?
C5 C6 C1 118.0(6) . . ?
O1 C7 N1 128.9(6) . . ?
O1 C7 C8 116.8(5) . . ?
N1 C7 C8 114.1(5) . . ?
N2 C8 C7 116.5(5) . . ?
N2 C8 C9 120.5(6) . . ?
C9 C8 C7 122.8(6) . . ?
C8 C9 H9 120.8 . . ?
C10 C9 C8 118.4(6) . . ?
C10 C9 H9 120.8 . . ?
C9 C10 H10 119.7 . . ?
C11 C10 C9 120.5(5) . . ?
C11 C10 H10 119.7 . . ?
C10 C11 H11 120.9 . . ?
C10 C11 C12 118.2(6) . . ?
C12 C11 H11 120.9 . . ?
N2 C12 C11 120.9(6) . . ?
N2 C12 C13 116.7(5) . . ?
C11 C12 C13 122.4(6) . . ?
O2 C13 N3 128.9(7) . . ?
O2 C13 C12 116.6(6) . . ?
N3 C13 C12 114.5(6) . . ?
N3 C14 C15 119.1(6) . . ?
C19 C14 N3 122.5(6) . . ?
C19 C14 C15 118.3(6) . . ?
C14 C15 S2 116.4(4) . . ?
C16 C15 S2 123.8(5) . . ?
C16 C15 C14 119.8(6) . . ?
C15 C16 H16 119.9 . . ?
C17 C16 C15 120.2(6) . . ?
C17 C16 H16 119.9 . . ?
C16 C17 H17 119.6 . . ?
C16 C17 C18 120.9(7) . . ?
C18 C17 H17 119.6 . . ?
C17 C18 H18 120.7 . . ?
C19 C18 C17 118.6(7) . . ?
C19 C18 H18 120.7 . . ?
C14 C19 H19 118.9 . . ?
C18 C19 C14 122.2(6) . . ?
C18 C19 H19 118.9 . . ?
S2 C20 H20A 109.5 . . ?
S2 C20 H20B 109.5 . . ?
S2 C20 H20C 109.5 . . ?
H20A C20 H20B 109.5 . . ?
H20A C20 H20C 109.5 . . ?
H20B C20 H20C 109.5 . . ?
C22 C21 S3 124.1(4) . . ?
C22 C21 C26 115.5(7) . . ?
C26 C21 S3 120.4(6) . . ?
C21 C22 H22 119.2 . . ?
C21 C22 C23 121.5(6) . . ?
C23 C22 H22 119.2 . . ?
C22 C23 H23 119.6 . . ?
C24 C23 C22 120.9(7) . . ?
C24 C23 H23 119.6 . . ?
C23 C24 C27 120.3(9) . . ?
C25 C24 C23 117.6(8) . . ?
C25 C24 C27 122.1(8) . . ?
C24 C25 H25 119.0 . . ?
C24 C25 C26 122.1(8) . . ?
C26 C25 H25 119.0 . . ?
C21 C26 H26 118.8 . . ?
C25 C26 C21 122.4(8) . . ?
C25 C26 H26 118.8 . . ?
C24 C27 H27A 109.5 . . ?
C24 C27 H27B 109.5 . . ?
C24 C27 H27C 109.5 . . ?
H27A C27 H27B 109.5 . . ?
H27A C27 H27C 109.5 . . ?
H27B C27 H27C 109.5 . . ?
C28 N4 C32 110.5(5) . . ?
C30 N4 C28 106.4(4) . . ?
C30 N4 C32 111.5(5) . . ?
C34 N4 C28 110.8(5) . . ?
C34 N4 C30 111.5(6) . . ?
C34 N4 C32 106.2(4) . . ?
N4 C28 H28A 108.7 . . ?
N4 C28 H28B 108.7 . . ?
N4 C28 C29 114.4(5) . . ?
H28A C28 H28B 107.6 . . ?
C29 C28 H28A 108.7 . . ?
C29 C28 H28B 108.7 . . ?
C28 C29 H29A 109.5 . . ?
C28 C29 H29B 109.5 . . ?
C28 C29 H29C 109.5 . . ?
H29A C29 H29B 109.5 . . ?
H29A C29 H29C 109.5 . . ?
H29B C29 H29C 109.5 . . ?
N4 C30 H30A 108.5 . . ?
N4 C30 H30B 108.5 . . ?
N4 C30 C31 115.1(6) . . ?
H30A C30 H30B 107.5 . . ?
C31 C30 H30A 108.5 . . ?
C31 C30 H30B 108.5 . . ?
C30 C31 H31A 109.5 . . ?
C30 C31 H31B 109.5 . . ?
C30 C31 H31C 109.5 . . ?
H31A C31 H31B 109.5 . . ?
H31A C31 H31C 109.5 . . ?
H31B C31 H31C 109.5 . . ?
N4 C32 H32A 108.5 . . ?
N4 C32 H32B 108.5 . . ?
H32A C32 H32B 107.5 . . ?
C33 C32 N4 114.9(5) . . ?
C33 C32 H32A 108.5 . . ?
C33 C32 H32B 108.5 . . ?
C32 C33 H33A 109.5 . . ?
C32 C33 H33B 109.5 . . ?
C32 C33 H33C 109.5 . . ?
H33A C33 H33B 109.5 . . ?
H33A C33 H33C 109.5 . . ?
H33B C33 H33C 109.5 . . ?
N4 C34 H34A 108.2 . . ?
N4 C34 H34B 108.2 . . ?
N4 C34 C35 116.1(6) . . ?
H34A C34 H34B 107.4 . . ?
C35 C34 H34A 108.2 . . ?
C35 C34 H34B 108.2 . . ?
C34 C35 H35A 109.5 . . ?
C34 C35 H35B 109.5 . . ?
C34 C35 H35C 109.5 . . ?
H35A C35 H35B 109.5 . . ?
H35A C35 H35C 109.5 . . ?
H35B C35 H35C 109.5 . . ?
C36 N5 C40 100.4(9) . . ?
C36 N5 C42A 103.0(11) . . ?
C38 N5 C36 114.3(8) . . ?
C38 N5 C40 99.7(8) . . ?
C38 N5 C42A 100.1(9) . . ?
C42 N5 C36 112.6(11) . . ?
C42 N5 C38 120.9(13) . . ?
C42 N5 C40 105.2(13) . . ?
C40A N5 C36 105.5(12) . . ?
C40A N5 C38 123.6(15) . . ?
C40A N5 C42A 108.4(15) . . ?
N5 C36 H36A 109.3 . . ?
N5 C36 H36B 109.3 . . ?
N5 C36 C37 111.5(10) . . ?
H36A C36 H36B 108.0 . . ?
C37 C36 H36A 109.3 . . ?
C37 C36 H36B 109.3 . . ?
C36 C37 H37A 109.5 . . ?
C36 C37 H37B 109.5 . . ?
C36 C37 H37C 109.5 . . ?
H37A C37 H37B 109.5 . . ?
H37A C37 H37C 109.5 . . ?
H37B C37 H37C 109.5 . . ?
N5 C38 H38A 108.0 . . ?
N5 C38 H38B 108.0 . . ?
N5 C38 C39 117.2(8) . . ?
H38A C38 H38B 107.2 . . ?
C39 C38 H38A 108.0 . . ?
C39 C38 H38B 108.0 . . ?
C38 C39 H39A 109.5 . . ?
C38 C39 H39B 109.5 . . ?
C38 C39 H39C 109.5 . . ?
H39A C39 H39B 109.5 . . ?
H39A C39 H39C 109.5 . . ?
H39B C39 H39C 109.5 . . ?
N5 C40 H40A 109.4 . . ?
N5 C40 H40B 109.4 . . ?
H40A C40 H40B 108.0 . . ?
C41 C40 N5 111.3(11) . . ?
C41 C40 H40A 109.4 . . ?
C41 C40 H40B 109.4 . . ?
C40 C41 H41A 109.5 . . ?
C40 C41 H41B 109.5 . . ?
C40 C41 H41C 109.5 . . ?
H41A C41 H41B 109.5 . . ?
H41A C41 H41C 109.5 . . ?
H41B C41 H41C 109.5 . . ?
N5 C42 H42A 108.5 . . ?
N5 C42 H42B 108.5 . . ?
N5 C42 C43 115.1(16) . . ?
H42A C42 H42B 107.5 . . ?
C43 C42 H42A 108.5 . . ?
C43 C42 H42B 108.5 . . ?
C42 C43 H43A 109.5 . . ?
C42 C43 H43B 109.5 . . ?
C42 C43 H43C 109.5 . . ?
H43A C43 H43B 109.5 . . ?
H43A C43 H43C 109.5 . . ?
H43B C43 H43C 109.5 . . ?
N5 C40A H40C 109.5 . . ?
N5 C40A H40D 109.5 . . ?
N5 C40A C41A 110.5(19) . . ?
H40C C40A H40D 108.1 . . ?
C41A C40A H40C 109.5 . . ?
C41A C40A H40D 109.5 . . ?
C40A C41A H41D 109.5 . . ?
C40A C41A H41E 109.5 . . ?
C40A C41A H41F 109.5 . . ?
H41D C41A H41E 109.5 . . ?
H41D C41A H41F 109.5 . . ?
H41E C41A H41F 109.5 . . ?
N5 C42A H42C 108.0 . . ?
N5 C42A H42D 108.0 . . ?
H42C C42A H42D 107.3 . . ?
C43A C42A N5 117.1(19) . . ?
C43A C42A H42C 108.0 . . ?
C43A C42A H42D 108.0 . . ?
C42A C43A H43D 109.5 . . ?
C42A C43A H43E 109.5 . . ?
C42A C43A H43F 109.5 . . ?
H43D C43A H43E 109.5 . . ?
H43D C43A H43F 109.5 . . ?
H43E C43A H43F 109.5 . . ?
C45 C44 N6 156(3) . . ?
C44 C45 H45A 109.5 . . ?
C44 C45 H45B 109.5 . . ?
C44 C45 H45C 109.5 . . ?
H45A C45 H45B 109.5 . . ?
H45A C45 H45C 109.5 . . ?
H45B C45 H45C 109.5 . . ?

loop_
_geom_bond_atom_site_label_1
_geom_bond_atom_site_label_2
_geom_bond_distance
_geom_bond_site_symmetry_2
_geom_bond_publ_flag
Cd1 S1 2.5165(14) . ?
Cd1 S3 2.5253(17) . ?
Cd1 N1 2.365(4) . ?
Cd1 N2 2.336(4) . ?
Cd1 N3 2.347(5) . ?
S1 C1 1.770(5) . ?
S2 C15 1.744(6) . ?
S2 C20 1.808(6) . ?
S3 C21 1.761(7) . ?
O1 C7 1.262(7) . ?
O2 C13 1.242(8) . ?
N1 C6 1.385(8) . ?
N1 C7 1.330(7) . ?
N2 C8 1.349(8) . ?
N2 C12 1.318(8) . ?
N3 C13 1.321(8) . ?
N3 C14 1.403(8) . ?
C1 C2 1.390(8) . ?
C1 C6 1.421(8) . ?
C2 H2 0.9500 . ?
C2 C3 1.379(9) . ?
C3 H3 0.9500 . ?
C3 C4 1.385(11) . ?
C4 H4 0.9500 . ?
C4 C5 1.373(10) . ?
C5 H5 0.9500 . ?
C5 C6 1.406(8) . ?
C7 C8 1.493(9) . ?
C8 C9 1.396(7) . ?
C9 H9 0.9500 . ?
C9 C10 1.381(11) . ?
C10 H10 0.9500 . ?
C10 C11 1.378(10) . ?
C11 H11 0.9500 . ?
C11 C12 1.409(8) . ?
C12 C13 1.514(9) . ?
C14 C15 1.411(8) . ?
C14 C19 1.390(10) . ?
C15 C16 1.400(8) . ?
C16 H16 0.9500 . ?
C16 C17 1.367(10) . ?
C17 H17 0.9500 . ?
C17 C18 1.406(10) . ?
C18 H18 0.9500 . ?
C18 C19 1.375(11) . ?
C19 H19 0.9500 . ?
C20 H20A 0.9800 . ?
C20 H20B 0.9800 . ?
C20 H20C 0.9800 . ?
C21 C22 1.383(9) . ?
C21 C26 1.395(9) . ?
C22 H22 0.9500 . ?
C22 C23 1.394(8) . ?
C23 H23 0.9500 . ?
C23 C24 1.385(9) . ?
C24 C25 1.345(13) . ?
C24 C27 1.539(12) . ?
C25 H25 0.9500 . ?
C25 C26 1.366(13) . ?
C26 H26 0.9500 . ?
C27 H27A 0.9800 . ?
C27 H27B 0.9800 . ?
C27 H27C 0.9800 . ?
N4 C28 1.520(7) . ?
N4 C30 1.512(9) . ?
N4 C32 1.527(7) . ?
N4 C34 1.508(8) . ?
C28 H28A 0.9900 . ?
C28 H28B 0.9900 . ?
C28 C29 1.520(9) . ?
C29 H29A 0.9800 . ?
C29 H29B 0.9800 . ?
C29 H29C 0.9800 . ?
C30 H30A 0.9900 . ?
C30 H30B 0.9900 . ?
C30 C31 1.541(9) . ?
C31 H31A 0.9800 . ?
C31 H31B 0.9800 . ?
C31 H31C 0.9800 . ?
C32 H32A 0.9900 . ?
C32 H32B 0.9900 . ?
C32 C33 1.508(9) . ?
C33 H33A 0.9800 . ?
C33 H33B 0.9800 . ?
C33 H33C 0.9800 . ?
C34 H34A 0.9900 . ?
C34 H34B 0.9900 . ?
C34 C35 1.522(9) . ?
C35 H35A 0.9800 . ?
C35 H35B 0.9800 . ?
C35 H35C 0.9800 . ?
N5 C36 1.519(11) . ?
N5 C38 1.397(11) . ?
N5 C40 1.730(18) . ?
N5 C42 1.35(2) . ?
N5 C40A 1.30(2) . ?
N5 C42A 1.81(2) . ?
C36 H36A 0.9900 . ?
C36 H36B 0.9900 . ?
C36 C37 1.520(13) . ?
C37 H37A 0.9800 . ?
C37 H37B 0.9800 . ?
C37 H37C 0.9800 . ?
C38 H38A 0.9900 . ?
C38 H38B 0.9900 . ?
C38 C39 1.528(11) . ?
C39 H39A 0.9800 . ?
C39 H39B 0.9800 . ?
C39 H39C 0.9800 . ?
C40 H40A 0.9900 . ?
C40 H40B 0.9900 . ?
C40 C41 1.515(15) . ?
C41 H41A 0.9800 . ?
C41 H41B 0.9800 . ?
C41 H41C 0.9800 . ?
C42 H42A 0.9900 . ?
C42 H42B 0.9900 . ?
C42 C43 1.558(16) . ?
C43 H43A 0.9800 . ?
C43 H43B 0.9800 . ?
C43 H43C 0.9800 . ?
C40A H40C 0.9900 . ?
C40A H40D 0.9900 . ?
C40A C41A 1.551(16) . ?
C41A H41D 0.9800 . ?
C41A H41E 0.9800 . ?
C41A H41F 0.9800 . ?
C42A H42C 0.9900 . ?
C42A H42D 0.9900 . ?
C42A C43A 1.539(16) . ?
C43A H43D 0.9800 . ?
C43A H43E 0.9800 . ?
C43A H43F 0.9800 . ?
N6 C44 1.36(4) . ?
C44 C45 1.34(3) . ?
C45 H45A 0.9800 . ?
C45 H45B 0.9800 . ?
C45 H45C 0.9800 . ?

loop_
_geom_torsion_atom_site_label_1
_geom_torsion_atom_site_label_2
_geom_torsion_atom_site_label_3
_geom_torsion_atom_site_label_4
_geom_torsion
_geom_torsion_site_symmetry_1
_geom_torsion_site_symmetry_2
_geom_torsion_site_symmetry_3
_geom_torsion_site_symmetry_4
_geom_torsion_publ_flag
Cd1 S1 C1 C2 158.5(5) . . . . ?
Cd1 S1 C1 C6 -22.8(5) . . . . ?
Cd1 S3 C21 C22 -8.2(5) . . . . ?
Cd1 S3 C21 C26 173.4(6) . . . . ?
Cd1 N1 C6 C1 22.9(6) . . . . ?
Cd1 N1 C6 C5 -154.0(5) . . . . ?
Cd1 N1 C7 O1 179.1(6) . . . . ?
Cd1 N1 C7 C8 -5.5(7) . . . . ?
Cd1 N2 C8 C7 8.4(7) . . . . ?
Cd1 N2 C8 C9 -176.4(4) . . . . ?
Cd1 N2 C12 C11 176.5(4) . . . . ?
Cd1 N2 C12 C13 -5.6(7) . . . . ?
Cd1 N3 C13 O2 -169.2(7) . . . . ?
Cd1 N3 C13 C12 12.3(8) . . . . ?
Cd1 N3 C14 C15 -72.1(7) . . . . ?
Cd1 N3 C14 C19 103.3(7) . . . . ?
S1 C1 C2 C3 178.8(7) . . . . ?
S1 C1 C6 N1 2.6(7) . . . . ?
S1 C1 C6 C5 179.7(5) . . . . ?
S2 C15 C16 C17 179.0(6) . . . . ?
S3 C21 C22 C23 -177.0(4) . . . . ?
S3 C21 C26 C25 176.8(8) . . . . ?
O1 C7 C8 N2 174.2(6) . . . . ?
O1 C7 C8 C9 -0.9(9) . . . . ?
N1 C7 C8 N2 -1.8(8) . . . . ?
N1 C7 C8 C9 -176.9(5) . . . . ?
N2 C8 C9 C10 0.1(9) . . . . ?
N2 C12 C13 O2 176.9(7) . . . . ?
N2 C12 C13 N3 -4.4(9) . . . . ?
N3 C14 C15 S2 -3.0(8) . . . . ?
N3 C14 C15 C16 176.7(6) . . . . ?
N3 C14 C19 C18 -176.6(7) . . . . ?
C1 C2 C3 C4 1.3(14) . . . . ?
C2 C1 C6 N1 -178.7(6) . . . . ?
C2 C1 C6 C5 -1.6(9) . . . . ?
C2 C3 C4 C5 -1.0(15) . . . . ?
C3 C4 C5 C6 -0.6(14) . . . . ?
C4 C5 C6 N1 178.8(7) . . . . ?
C4 C5 C6 C1 1.9(10) . . . . ?
C6 N1 C7 O1 -5.1(10) . . . . ?
C6 N1 C7 C8 170.3(5) . . . . ?
C6 C1 C2 C3 0.1(10) . . . . ?
C7 N1 C6 C1 -153.2(5) . . . . ?
C7 N1 C6 C5 29.9(9) . . . . ?
C7 C8 C9 C10 174.9(5) . . . . ?
C8 N2 C12 C11 -0.9(9) . . . . ?
C8 N2 C12 C13 177.1(5) . . . . ?
C8 C9 C10 C11 -1.1(9) . . . . ?
C9 C10 C11 C12 1.1(9) . . . . ?
C10 C11 C12 N2 -0.1(9) . . . . ?
C10 C11 C12 C13 -178.0(6) . . . . ?
C11 C12 C13 O2 -5.2(10) . . . . ?
C11 C12 C13 N3 173.5(6) . . . . ?
C12 N2 C8 C7 -174.2(5) . . . . ?
C12 N2 C8 C9 0.9(9) . . . . ?
C13 N3 C14 C15 124.8(7) . . . . ?
C13 N3 C14 C19 -59.8(9) . . . . ?
C14 N3 C13 O2 -5.7(11) . . . . ?
C14 N3 C13 C12 175.8(6) . . . . ?
C14 C15 C16 C17 -0.6(10) . . . . ?
C15 C14 C19 C18 -1.2(11) . . . . ?
C15 C16 C17 C18 0.2(12) . . . . ?
C16 C17 C18 C19 -0.3(13) . . . . ?
C17 C18 C19 C14 0.8(13) . . . . ?
C19 C14 C15 S2 -178.6(5) . . . . ?
C19 C14 C15 C16 1.1(9) . . . . ?
C20 S2 C15 C14 -178.4(5) . . . . ?
C20 S2 C15 C16 1.9(6) . . . . ?
C21 C22 C23 C24 0.1(9) . . . . ?
C22 C21 C26 C25 -1.8(12) . . . . ?
C22 C23 C24 C25 -1.6(12) . . . . ?
C22 C23 C24 C27 177.5(7) . . . . ?
C23 C24 C25 C26 1.4(15) . . . . ?
C24 C25 C26 C21 0.3(17) . . . . ?
C26 C21 C22 C23 1.5(9) . . . . ?
C27 C24 C25 C26 -177.7(9) . . . . ?
C28 N4 C30 C31 -176.1(6) . . . . ?
C28 N4 C32 C33 60.6(7) . . . . ?
C28 N4 C34 C35 -61.9(8) . . . . ?
C30 N4 C28 C29 174.2(6) . . . . ?
C30 N4 C32 C33 -57.5(7) . . . . ?
C30 N4 C34 C35 56.3(8) . . . . ?
C32 N4 C28 C29 53.0(7) . . . . ?
C32 N4 C30 C31 -55.6(7) . . . . ?
C32 N4 C34 C35 178.0(6) . . . . ?
C34 N4 C28 C29 -64.4(8) . . . . ?
C34 N4 C30 C31 62.9(7) . . . . ?
C34 N4 C32 C33 -179.1(6) . . . . ?
C36 N5 C38 C39 49.8(14) . . . . ?
C36 N5 C40 C41 72.7(14) . . . . ?
C36 N5 C42 C43 -177.5(15) . . . . ?
C36 N5 C40A C41A 171.7(19) . . . . ?
C36 N5 C42A C43A -54(2) . . . . ?
C38 N5 C36 C37 52.4(14) . . . . ?
C38 N5 C40 C41 -170.2(12) . . . . ?
C38 N5 C42 C43 42(2) . . . . ?
C38 N5 C40A C41A -54(3) . . . . ?
C38 N5 C42A C43A -171(2) . . . . ?
C40 N5 C36 C37 158.1(10) . . . . ?
C40 N5 C38 C39 -56.3(12) . . . . ?
C40 N5 C42 C43 -69(2) . . . . ?
C42 N5 C36 C37 -90.5(16) . . . . ?
C42 N5 C38 C39 -170.7(13) . . . . ?
C42 N5 C40 C41 -44.3(17) . . . . ?
C40A N5 C36 C37 -168.6(16) . . . . ?
C40A N5 C38 C39 -80.8(17) . . . . ?
C40A N5 C42A C43A 58(3) . . . . ?
C42A N5 C36 C37 -55.1(12) . . . . ?
C42A N5 C38 C39 159.0(12) . . . . ?
C42A N5 C40A C41A 62(2) . . . . ?
